data_4124372
loop_
_publ_author_name
'Robb, Maxwell J.'
'Moore, Jeffrey S.'

_publ_contact_author
; 
Jeffrey S. Moore 
University of Illinois 
Department of Chemistry 
Urbana, Illinois  61801 
USA 
;
_publ_section_title
;
 A Retro-Staudinger Cycloaddition: Mechanochemical Cycloelimination of a
 \b-Lactam Mechanophore.
;
_journal_issue 34
_journal_name_full 'Journal of the American Chemical Society'
_journal_page_first 10946
_journal_page_last 10949
_journal_paper_doi 10.1021/jacs.5b07345
_journal_volume 137
_journal_year 2015
_chemical_formula_moiety 'C15 H13 N O2'
_chemical_formula_sum 'C15 H13 N O2'
_chemical_formula_weight 239.26
_chemical_name_systematic
; 
? 
;
_space_group_crystal_system monoclinic
_space_group_IT_number 14
_space_group_name_Hall '-P 2ybc'
_space_group_name_H-M_alt 'P 1 21/c 1'
_symmetry_space_group_name_Hall '-P 2ybc'
_symmetry_space_group_name_H-M 'P 1 21/c 1'
_atom_sites_solution_hydrogens geom
_audit_creation_method SHELXL-2014/6
_audit_update_record
; 
? 
;
_cell_angle_alpha 90
_cell_angle_beta 112.4421(13)
_cell_angle_gamma 90
_cell_formula_units_Z 4
_cell_length_a 6.0443(3)
_cell_length_b 30.6647(15)
_cell_length_c 7.1534(3)
_cell_measurement_reflns_used 9946
_cell_measurement_temperature 100(2)
_cell_measurement_theta_max 68.35
_cell_measurement_theta_min 2.88
_cell_volume 1225.45(10)
_computing_cell_refinement 'SAINT V8.34A (Bruker, 2005)'
_computing_data_collection 'APEX2 V2014.9-0 (Bruker, 2014)'
_computing_data_reduction
; 
SAINT V8.34A, XPREP v2014/2, SADABS V2014/4, TWINABS V2012/1 
(Bruker, 2012 & 2014) 
;
_computing_molecular_graphics
; 
SHELXTL v2014-4 (Bruker, 2014), CrystalMaker v2.7.7 (CrystalMaker, 1994) 
;
_computing_publication_material 'XCIF V2014-2 (Bruker, 2014)'
_computing_structure_refinement 'SHELX-2014-6 (Sheldrick, 2014)'
_computing_structure_solution 'SHELX-2014-4 (Sheldrick, 2014)'
_diffrn_ambient_temperature 100(2)
_diffrn_measured_fraction_theta_full 0.991
_diffrn_measured_fraction_theta_max 0.991
_diffrn_measurement_device 'Bruker D8 Venture/Photon 100'
_diffrn_measurement_method 'profile data from \f and \w scans'
_diffrn_radiation_monochromator 'multilayer mirrors'
_diffrn_radiation_source 'microfocus sealed tube'
_diffrn_radiation_type CuK\a
_diffrn_radiation_wavelength 1.54178
_diffrn_radiation_wavelength_id cd46usa
_diffrn_reflns_av_R_equivalents 0.0495
_diffrn_reflns_av_unetI/netI 0.0204
_diffrn_reflns_laue_measured_fraction_full 0.991
_diffrn_reflns_laue_measured_fraction_max 0.991
_diffrn_reflns_limit_h_max 7
_diffrn_reflns_limit_h_min -7
_diffrn_reflns_limit_k_max 36
_diffrn_reflns_limit_k_min -36
_diffrn_reflns_limit_l_max 8
_diffrn_reflns_limit_l_min -8
_diffrn_reflns_number 23443
_diffrn_reflns_point_group_measured_fraction_full 0.991
_diffrn_reflns_point_group_measured_fraction_max 0.991
_diffrn_reflns_theta_full 67.679
_diffrn_reflns_theta_max 68.343
_diffrn_reflns_theta_min 2.882
_exptl_absorpt_coefficient_mu 0.698
_exptl_absorpt_correction_T_max 0.97448
_exptl_absorpt_correction_T_min 0.85956
_exptl_absorpt_correction_type integration
_exptl_absorpt_process_details 'SADABS V2014/4 (Bruker, 2014)'
_exptl_crystal_colour colourless
_exptl_crystal_density_diffrn 1.297
_exptl_crystal_density_method 'not measured'
_exptl_crystal_description plate
_exptl_crystal_F_000 504
_exptl_crystal_id cd46usa
_exptl_crystal_preparation
; 
The data crystal was mounted using oil (Parantone-N, Exxon) to a 
0.3 mm cryo-loop (Hampton Research) with the (0 0 1) scattering 
planes roughly normal to the spindle axis. 
;
_exptl_crystal_size_max 0.34
_exptl_crystal_size_mid 0.258
_exptl_crystal_size_min 0.046
_refine_diff_density_max 0.245
_refine_diff_density_min -0.246
_refine_diff_density_rms 0.048
_refine_ls_extinction_coef 0.0088(9)
_refine_ls_extinction_expression Fc^*^=kFc[1+0.001xFc^2^\l^3^/sin(2\q)]^-1/4^
_refine_ls_extinction_method SHELXL
_refine_ls_goodness_of_fit_ref 1.055
_refine_ls_hydrogen_treatment constr
_refine_ls_matrix_type full
_refine_ls_number_parameters 165
_refine_ls_number_reflns 2227
_refine_ls_number_restraints 0
_refine_ls_restrained_S_all 1.055
_refine_ls_R_factor_all 0.0532
_refine_ls_R_factor_gt 0.0460
_refine_ls_shift/su_max 0.000
_refine_ls_shift/su_mean 0.000
_refine_ls_structure_factor_coef Fsqd
_refine_ls_weighting_details 'w=1/[\s^2^(Fo^2^)+(0.0629P)^2^+0.5754P] where P=(Fo^2^+2Fc^2^)/3'
_refine_ls_weighting_scheme calc
_refine_ls_wR_factor_gt 0.1217
_refine_ls_wR_factor_ref 0.1279
_reflns_Friedel_coverage 0.000
_reflns_number_gt 1945
_reflns_number_total 2227
_reflns_threshold_expression 'I > 2\s(I)'
_cod_data_source_file ja5b07345_si_001.cif
_cod_data_source_block cd46usa
_cod_database_code 4124372
_shelx_space_group_comment
; 
The symmetry employed for this shelxl refinement is uniquely defined 
by the following loop, which should always be used as a source of 
symmetry information in preference to the above space-group names. 
They are only intended as comments. 
;
_shelx_estimated_absorpt_t_min 0.797
_shelx_estimated_absorpt_t_max 0.969
_shelxl_version_number 2014/6

loop_
_space_group_symop_operation_xyz
'x, y, z'
'-x, y+1/2, -z+1/2'
'-x, -y, -z'
'x, -y-1/2, z-1/2'

loop_
_atom_site_label
_atom_site_type_symbol
_atom_site_fract_x
_atom_site_fract_y
_atom_site_fract_z
_atom_site_U_iso_or_equiv
_atom_site_adp_type
_atom_site_occupancy
_atom_site_site_symmetry_order
_atom_site_calc_flag
_atom_site_refinement_flags_posn
_atom_site_refinement_flags_adp
O1 O 0.1103(2) 0.86414(4) 0.17877(17) 0.0335(3) Uani 1 1 d . .
O2 O -0.1296(2) 0.86854(4) 0.35521(19) 0.0397(3) Uani 1 1 d . .
N1 N 0.4541(2) 0.66460(5) 0.2632(2) 0.0323(3) Uani 1 1 d . .
C1 C -0.0123(3) 0.93383(6) 0.2337(3) 0.0395(4) Uani 1 1 d . .
H1A H -0.1309 0.9486 0.2742 0.059 Uiso 1 1 calc R U
H1B H -0.0472 0.9397 0.0906 0.059 Uiso 1 1 calc R U
H1C H 0.1480 0.9447 0.3159 0.059 Uiso 1 1 calc R U
C2 C -0.0225(3) 0.88613(6) 0.2647(2) 0.0327(4) Uani 1 1 d . .
C3 C 0.1365(3) 0.81886(5) 0.2002(2) 0.0301(4) Uani 1 1 d . .
C4 C -0.0559(3) 0.79069(6) 0.1549(2) 0.0320(4) Uani 1 1 d . .
H4A H -0.2144 0.8017 0.1138 0.038 Uiso 1 1 calc R U
C5 C -0.0135(3) 0.74645(6) 0.1707(2) 0.0323(4) Uani 1 1 d . .
H5A H -0.1441 0.7269 0.1436 0.039 Uiso 1 1 calc R U
C6 C 0.2186(3) 0.72959(5) 0.2259(2) 0.0299(4) Uani 1 1 d . .
C7 C 0.4083(3) 0.75910(6) 0.2664(2) 0.0311(4) Uani 1 1 d . .
H7A H 0.5664 0.7483 0.3015 0.037 Uiso 1 1 calc R U
C8 C 0.3699(3) 0.80319(6) 0.2563(2) 0.0321(4) Uani 1 1 d . .
H8A H 0.5004 0.8229 0.2871 0.038 Uiso 1 1 calc R U
C9 C 0.2515(3) 0.68273(6) 0.2312(2) 0.0311(4) Uani 1 1 d . .
H9A H 0.1167 0.6646 0.2098 0.037 Uiso 1 1 calc R U
C10 C 0.4650(3) 0.61871(6) 0.2605(2) 0.0315(4) Uani 1 1 d . .
C11 C 0.3347(3) 0.59130(6) 0.3376(3) 0.0348(4) Uani 1 1 d . .
H11A H 0.2335 0.6036 0.3978 0.042 Uiso 1 1 calc R U
C12 C 0.3523(3) 0.54661(6) 0.3268(3) 0.0378(4) Uani 1 1 d . .
H12A H 0.2621 0.5284 0.3788 0.045 Uiso 1 1 calc R U
C13 C 0.5005(3) 0.52791(6) 0.2407(3) 0.0385(4) Uani 1 1 d . .
H13A H 0.5105 0.4971 0.2319 0.046 Uiso 1 1 calc R U
C14 C 0.6333(3) 0.55491(6) 0.1678(3) 0.0390(4) Uani 1 1 d . .
H14A H 0.7364 0.5424 0.1099 0.047 Uiso 1 1 calc R U
C15 C 0.6179(3) 0.59965(6) 0.1783(3) 0.0361(4) Uani 1 1 d . .
H15A H 0.7118 0.6177 0.1294 0.043 Uiso 1 1 calc R U

loop_
_atom_site_aniso_label
_atom_site_aniso_U_11
_atom_site_aniso_U_22
_atom_site_aniso_U_33
_atom_site_aniso_U_23
_atom_site_aniso_U_13
_atom_site_aniso_U_12
O1 0.0282(6) 0.0402(7) 0.0356(7) 0.0012(5) 0.0162(5) 0.0013(5)
O2 0.0332(7) 0.0493(8) 0.0416(8) -0.0007(5) 0.0200(6) 0.0002(5)
N1 0.0245(7) 0.0418(8) 0.0302(8) 0.0000(6) 0.0099(6) 0.0005(6)
C1 0.0326(9) 0.0444(11) 0.0402(11) -0.0007(7) 0.0125(8) 0.0027(7)
C2 0.0213(8) 0.0450(10) 0.0288(9) -0.0020(7) 0.0063(6) 0.0019(6)
C3 0.0276(8) 0.0402(9) 0.0242(8) 0.0003(6) 0.0118(6) 0.0006(6)
C4 0.0210(8) 0.0451(10) 0.0282(9) -0.0004(7) 0.0076(6) 0.0012(6)
C5 0.0216(8) 0.0467(10) 0.0265(9) -0.0020(7) 0.0067(6) -0.0034(7)
C6 0.0240(8) 0.0439(10) 0.0214(8) -0.0001(6) 0.0083(6) -0.0001(6)
C7 0.0205(7) 0.0453(10) 0.0266(9) 0.0006(7) 0.0077(6) 0.0011(7)
C8 0.0230(8) 0.0447(10) 0.0286(9) -0.0008(7) 0.0100(6) -0.0028(7)
C9 0.0236(8) 0.0455(10) 0.0233(9) -0.0006(6) 0.0081(6) -0.0026(7)
C10 0.0219(8) 0.0428(10) 0.0265(9) -0.0005(7) 0.0056(6) 0.0008(6)
C11 0.0281(8) 0.0453(10) 0.0323(10) 0.0010(7) 0.0129(7) 0.0019(7)
C12 0.0322(9) 0.0451(10) 0.0349(10) 0.0030(7) 0.0116(7) -0.0010(7)
C13 0.0350(9) 0.0396(10) 0.0347(10) -0.0028(7) 0.0065(7) 0.0035(7)
C14 0.0289(9) 0.0512(11) 0.0354(10) -0.0045(7) 0.0106(7) 0.0052(7)
C15 0.0245(8) 0.0494(11) 0.0333(10) 0.0005(7) 0.0099(7) 0.0007(7)

loop_
_atom_type_symbol
_atom_type_description
_atom_type_scat_dispersion_real
_atom_type_scat_dispersion_imag
_atom_type_scat_source
C C 0.0181 0.0091 'International Tables Vol C Tables 4.2.6.8 and 6.1.1.4'
H H 0.0000 0.0000 'International Tables Vol C Tables 4.2.6.8 and 6.1.1.4'
N N 0.0311 0.0180 'International Tables Vol C Tables 4.2.6.8 and 6.1.1.4'
O O 0.0492 0.0322 'International Tables Vol C Tables 4.2.6.8 and 6.1.1.4'

loop_
_exptl_crystal_face_index_h
_exptl_crystal_face_index_k
_exptl_crystal_face_index_l
_exptl_crystal_face_perp_dist
0.00 -1.00 0.00 0.0140
0.00 1.00 0.00 0.0230
-2.00 -1.00 0.00 0.0910
2.00 1.00 0.00 0.1270
-1.00 -1.00 2.00 0.1190
1.00 0.00 -1.00 0.1210

loop_
_geom_angle_atom_site_label_1
_geom_angle_atom_site_label_2
_geom_angle_atom_site_label_3
_geom_angle
C2 O1 C3 120.24(13)
C9 N1 C10 118.46(14)
C2 C1 H1A 109.5
C2 C1 H1B 109.5
H1A C1 H1B 109.5
C2 C1 H1C 109.5
H1A C1 H1C 109.5
H1B C1 H1C 109.5
O2 C2 O1 123.49(16)
O2 C2 C1 125.70(15)
O1 C2 C1 110.80(14)
C4 C3 C8 121.27(16)
C4 C3 O1 122.92(14)
C8 C3 O1 115.64(14)
C5 C4 C3 118.80(15)
C5 C4 H4A 120.6
C3 C4 H4A 120.6
C4 C5 C6 121.42(15)
C4 C5 H5A 119.3
C6 C5 H5A 119.3
C7 C6 C5 118.12(15)
C7 C6 C9 122.79(14)
C5 C6 C9 119.05(15)
C8 C7 C6 121.20(15)
C8 C7 H7A 119.4
C6 C7 H7A 119.4
C7 C8 C3 119.16(15)
C7 C8 H8A 120.4
C3 C8 H8A 120.4
N1 C9 C6 123.13(15)
N1 C9 H9A 118.4
C6 C9 H9A 118.4
C15 C10 C11 118.42(16)
C15 C10 N1 117.72(15)
C11 C10 N1 123.86(15)
C12 C11 C10 120.46(15)
C12 C11 H11A 119.8
C10 C11 H11A 119.8
C11 C12 C13 120.75(16)
C11 C12 H12A 119.6
C13 C12 H12A 119.6
C14 C13 C12 118.95(17)
C14 C13 H13A 120.5
C12 C13 H13A 120.5
C15 C14 C13 120.83(16)
C15 C14 H14A 119.6
C13 C14 H14A 119.6
C14 C15 C10 120.55(16)
C14 C15 H15A 119.7
C10 C15 H15A 119.7

loop_
_geom_bond_atom_site_label_1
_geom_bond_atom_site_label_2
_geom_bond_distance
O1 C2 1.3615(19)
O1 C3 1.399(2)
O2 C2 1.204(2)
N1 C9 1.283(2)
N1 C10 1.409(2)
C1 C2 1.484(3)
C1 H1A 0.9800
C1 H1B 0.9800
C1 H1C 0.9800
C3 C4 1.384(2)
C3 C8 1.396(2)
C4 C5 1.377(2)
C4 H4A 0.9500
C5 C6 1.403(2)
C5 H5A 0.9500
C6 C7 1.402(2)
C6 C9 1.449(2)
C7 C8 1.369(2)
C7 H7A 0.9500
C8 H8A 0.9500
C9 H9A 0.9500
C10 C15 1.398(2)
C10 C11 1.401(2)
C11 C12 1.379(3)
C11 H11A 0.9500
C12 C13 1.390(2)
C12 H12A 0.9500
C13 C14 1.386(3)
C13 H13A 0.9500
C14 C15 1.379(3)
C14 H14A 0.9500
C15 H15A 0.9500

loop_
_geom_torsion_atom_site_label_1
_geom_torsion_atom_site_label_2
_geom_torsion_atom_site_label_3
_geom_torsion_atom_site_label_4
_geom_torsion
C3 O1 C2 O2 -2.8(2)
C3 O1 C2 C1 176.32(13)
C2 O1 C3 C4 52.0(2)
C2 O1 C3 C8 -132.65(15)
C8 C3 C4 C5 1.5(2)
O1 C3 C4 C5 176.64(14)
C3 C4 C5 C6 -1.8(2)
C4 C5 C6 C7 0.4(2)
C4 C5 C6 C9 -177.21(15)
C5 C6 C7 C8 1.2(2)
C9 C6 C7 C8 178.75(14)
C6 C7 C8 C3 -1.4(2)
C4 C3 C8 C7 0.0(2)
O1 C3 C8 C7 -175.40(13)
C10 N1 C9 C6 -178.54(14)
C7 C6 C9 N1 -3.6(2)
C5 C6 C9 N1 173.94(15)
C9 N1 C10 C15 143.16(16)
C9 N1 C10 C11 -37.8(2)
C15 C10 C11 C12 -1.9(2)
N1 C10 C11 C12 179.07(15)
C10 C11 C12 C13 0.5(3)
C11 C12 C13 C14 0.8(3)
C12 C13 C14 C15 -0.6(3)
C13 C14 C15 C10 -0.9(3)
C11 C10 C15 C14 2.1(2)
N1 C10 C15 C14 -178.80(15)
